data_1561815
loop_
_publ_author_name
'Gurzhiy, Vladislav V.'
'Kovrugin, Vadim M.'
'Tyumentseva, Olga S.'
'Mikhaylenko, Pavel A.'
'Krivovichev, Sergey V.'
'Tananaev, Ivan G.'

_publ_section_title
;
 Topologically and geometrically flexible structural units in seven new
 organically templated uranyl selenates and selenite--selenates
;
_journal_name_full 'Journal of Solid State Chemistry'
_journal_page_first 32
_journal_page_last 40
_journal_paper_doi 10.1016/j.jssc.2015.04.040
_journal_volume 229
_journal_year 2015
_chemical_formula_moiety 'H2 O17 Se3 U2, 2(C2 H8 N)'
_chemical_formula_sum 'C4 H18 N2 O17 Se3 U2'
_chemical_formula_weight 1079.14
_space_group_crystal_system orthorhombic
_space_group_IT_number 19
_space_group_name_Hall 'P 2ac 2ab'
_space_group_name_H-M_alt 'P 21 21 21'
_atom_sites_solution_hydrogens mixed
_cell_angle_alpha 90
_cell_angle_beta 90
_cell_angle_gamma 90
_cell_formula_units_Z 4
_cell_length_a 11.2154(5)
_cell_length_b 11.2263(5)
_cell_length_c 16.9138(8)
_cell_measurement_temperature 210(2)
_cell_measurement_theta_max 34.37
_cell_measurement_theta_min 2.41
_cell_volume 2129.57(17)
_computing_molecular_graphics 'Olex2 (Dolomanov et al., 2009)'
_computing_publication_material 'Olex2 (Dolomanov et al., 2009)'
_computing_structure_refinement 'ShelXL (Sheldrick, 2008)'
_diffrn_ambient_temperature 210(2)
_diffrn_measured_fraction_theta_full 0.999
_diffrn_measured_fraction_theta_max 0.998
_diffrn_radiation_type MoK\a
_diffrn_radiation_wavelength 0.71073
_diffrn_reflns_av_R_equivalents 0.0651
_diffrn_reflns_av_unetI/netI 0.0684
_diffrn_reflns_Laue_measured_fraction_full 0.999
_diffrn_reflns_Laue_measured_fraction_max 0.998
_diffrn_reflns_limit_h_max 15
_diffrn_reflns_limit_h_min -15
_diffrn_reflns_limit_k_max 15
_diffrn_reflns_limit_k_min -15
_diffrn_reflns_limit_l_max 22
_diffrn_reflns_limit_l_min -23
_diffrn_reflns_number 17184
_diffrn_reflns_point_group_measured_fraction_full 0.987
_diffrn_reflns_point_group_measured_fraction_max 0.980
_diffrn_reflns_theta_full 25.242
_diffrn_reflns_theta_max 29.996
_diffrn_reflns_theta_min 2.177
_exptl_absorpt_coefficient_mu 20.394
_exptl_absorpt_correction_T_max 0.5510
_exptl_absorpt_correction_T_min 0.0669
_exptl_absorpt_correction_type multi-scan
_exptl_absorpt_process_details 'Bruker SADABS'
_exptl_crystal_colour yellow
_exptl_crystal_density_diffrn 3.366
_exptl_crystal_description plate
_exptl_crystal_F_000 1912
_exptl_crystal_size_max 0.21
_exptl_crystal_size_mid 0.17
_exptl_crystal_size_min 0.07
_refine_diff_density_max 1.099
_refine_diff_density_min -1.199
_refine_diff_density_rms 0.210
_refine_ls_abs_structure_details
;
 Flack x determined using 2033 quotients [(I+)-(I-)]/[(I+)+(I-)]
 (Parsons and Flack (2004), Acta Cryst. A60, s61).
;
_refine_ls_abs_structure_Flack 0.002(7)
_refine_ls_extinction_coef .
_refine_ls_extinction_method none
_refine_ls_goodness_of_fit_ref 0.934
_refine_ls_hydrogen_treatment mixed
_refine_ls_matrix_type full
_refine_ls_number_parameters 261
_refine_ls_number_reflns 6112
_refine_ls_number_restraints 4
_refine_ls_restrained_S_all 0.935
_refine_ls_R_factor_all 0.0376
_refine_ls_R_factor_gt 0.0283
_refine_ls_shift/su_max 0.000
_refine_ls_shift/su_mean 0.000
_refine_ls_structure_factor_coef Fsqd
_refine_ls_weighting_details 'w=1/[\s^2^(Fo^2^)+(0.0119P)^2^] where P=(Fo^2^+2Fc^2^)/3'
_refine_ls_weighting_scheme calc
_refine_ls_wR_factor_gt 0.0484
_refine_ls_wR_factor_ref 0.0500
_reflns_Friedel_coverage 0.752
_reflns_Friedel_fraction_full 0.971
_reflns_Friedel_fraction_max 0.958
_reflns_number_gt 5340
_reflns_number_total 6112
_reflns_threshold_expression 'I > 2\s(I)'
_cod_data_source_file CompII_last.cif
_cod_data_source_block Compound_II
_cod_database_code 1561815
_shelx_space_group_comment
;
The symmetry employed for this shelxl refinement is uniquely defined
by the following loop, which should always be used as a source of
symmetry information in preference to the above space-group names.
They are only intended as comments.
;
_olex2_refinement_description
;
1. Fixed Uiso
 At 1.2 times of:
  All N(H,H) groups
 At 1.5 times of:
  All C(H,H,H) groups, All O(H,H) groups
2. Restrained distances
 H13A-O13 = H13B-O13
 1 with sigma of 0.02
 H13A-H13B
 1.5 with sigma of 0.1
 H13B-O16
 1.9 with sigma of 0.02
3.a Secondary CH2 refined with riding coordinates:
 N1(H1A,H1B), N2(H2D,H2E)
3.b Me refined with everything fixed:
 C1(H1C,H1D,H1E), C2(H2A,H2B,H2C)
3.c Idealised Me refined as rotating group:
 C3(H3A,H3B,H3C), C4(H4A,H4B,H4C)
;

loop_
_space_group_symop_operation_xyz
'x, y, z'
'-x+1/2, -y, z+1/2'
'x+1/2, -y+1/2, -z'
'-x, y+1/2, -z+1/2'

loop_
_atom_site_label
_atom_site_type_symbol
_atom_site_fract_x
_atom_site_fract_y
_atom_site_fract_z
_atom_site_U_iso_or_equiv
_atom_site_adp_type
_atom_site_occupancy
_atom_site_site_symmetry_order
_atom_site_calc_flag
_atom_site_refinement_flags_posn
_atom_site_refinement_flags_adp
_atom_site_refinement_flags_occupancy
_atom_site_disorder_assembly
_atom_site_disorder_group
U1 U 0.32223(3) 0.16429(2) 0.04534(2) 0.01591(7) Uani 1 1 d . . . . .
U2 U 0.39488(3) 0.62909(2) -0.00844(2) 0.01940(8) Uani 1 1 d . . . . .
Se1 Se 0.49275(8) 0.34565(7) -0.09738(6) 0.01769(18) Uani 1 1 d . . . . .
Se2 Se 0.14635(8) 0.41747(6) -0.04262(7) 0.0204(2) Uani 1 1 d . . . . .
Se3 Se 0.19965(8) 0.86140(7) 0.09161(6) 0.01801(18) Uani 1 1 d . . . . .
O1 O 0.2711(5) 0.1208(5) -0.0486(4) 0.0257(14) Uani 1 1 d . . . . .
O2 O 0.3736(6) 0.2080(5) 0.1391(4) 0.0239(15) Uani 1 1 d . . . . .
O3 O 0.4632(5) 0.2987(4) -0.0081(4) 0.0235(15) Uani 1 1 d . . . . .
O4 O 0.4474(7) 0.2575(6) -0.1657(5) 0.0327(18) Uani 1 1 d . . . . .
O5 O 0.6365(5) 0.3677(5) -0.1070(4) 0.0274(15) Uani 1 1 d . . . . .
O6 O 0.4259(6) 0.4769(5) -0.1070(5) 0.0272(17) Uani 1 1 d . . . . .
O7 O 0.1644(7) 0.3538(6) -0.1259(4) 0.0415(19) Uani 1 1 d . . . . .
O8 O 0.2090(5) 0.3424(4) 0.0306(4) 0.0283(17) Uani 1 1 d . . . . .
O9 O 0.0063(5) 0.4424(4) -0.0204(5) 0.0283(19) Uani 1 1 d . . . . .
O10 O 0.2045(5) 0.5529(4) -0.0409(5) 0.0285(17) Uani 1 1 d . . . . .
O11 O 0.3779(7) 0.7286(5) -0.0880(5) 0.039(2) Uani 1 1 d . . . . .
O12 O 0.4134(6) 0.5330(5) 0.0725(4) 0.0272(17) Uani 1 1 d . . . . .
O13 O 0.5000(6) 0.7973(5) 0.0587(6) 0.039(2) Uani 1 1 d D . . . .
O14 O 0.2587(6) 0.7307(5) 0.0735(5) 0.038(2) Uani 1 1 d . . . . .
O15 O 0.1043(5) 0.8898(5) 0.0208(4) 0.0262(15) Uani 1 1 d . . . . .
O16 O 0.3111(6) 0.9571(4) 0.0869(4) 0.0234(15) Uani 1 1 d D . . . .
O17 O 0.1410(6) 0.8615(5) 0.1788(4) 0.0299(16) Uani 1 1 d . . . . .
H13A H 0.588(3) 0.790(8) 0.056(7) 0.045 Uiso 1 1 d DR . . . .
H13B H 0.444(5) 0.865(6) 0.049(4) 0.045 Uiso 1 1 d DR . . . .
N1 N 0.3244(13) 0.8815(13) 0.2960(6) 0.081(4) Uani 1 1 d . . . . .
H1A H 0.3127 0.8454 0.3475 0.098 Uiso 1 1 calc R . . . .
H1B H 0.2560 0.8614 0.2636 0.098 Uiso 1 1 calc R . . . .
C1 C 0.4287(17) 0.832(3) 0.2608(12) 0.148(11) Uani 1 1 d . . . . .
H1C H 0.4058 0.7748 0.2212 0.222 Uiso 1 1 calc . . . . .
H1D H 0.4755 0.7927 0.3007 0.222 Uiso 1 1 calc . . . . .
H1E H 0.4749 0.8939 0.2368 0.222 Uiso 1 1 calc . . . . .
C2 C 0.329(2) 1.0124(19) 0.3055(13) 0.131(10) Uani 1 1 d . . . . .
H2A H 0.3536 1.0482 0.2565 0.196 Uiso 1 1 calc . . . . .
H2B H 0.3859 1.0322 0.3460 0.196 Uiso 1 1 calc . . . . .
H2C H 0.2521 1.0416 0.3200 0.196 Uiso 1 1 calc . . . . .
N2 N 0.5771(10) 0.0634(8) -0.2317(7) 0.050(3) Uani 1 1 d . . . . .
H2D H 0.5482 0.0531 -0.2853 0.060 Uiso 1 1 calc R . . . .
H2E H 0.5404 0.1348 -0.2105 0.060 Uiso 1 1 calc R . . . .
C3 C 0.7075(14) 0.0812(16) -0.2343(12) 0.098(7) Uani 1 1 d . . . . .
H3A H 0.7442 0.0144 -0.2601 0.148 Uiso 1 1 calc GR . . . .
H3B H 0.7377 0.0878 -0.1814 0.148 Uiso 1 1 calc GR . . . .
H3C H 0.7252 0.1527 -0.2630 0.148 Uiso 1 1 calc GR . . . .
C4 C 0.5374(19) -0.0423(12) -0.1827(10) 0.088(6) Uani 1 1 d . . . . .
H4A H 0.5128 -0.1057 -0.2171 0.132 Uiso 1 1 calc GR . . . .
H4B H 0.4717 -0.0192 -0.1496 0.132 Uiso 1 1 calc GR . . . .
H4C H 0.6024 -0.0689 -0.1503 0.132 Uiso 1 1 calc GR . . . .

loop_
_atom_site_aniso_label
_atom_site_aniso_U_11
_atom_site_aniso_U_22
_atom_site_aniso_U_33
_atom_site_aniso_U_23
_atom_site_aniso_U_13
_atom_site_aniso_U_12
U1 0.01228(14) 0.01457(13) 0.02089(17) 0.00120(13) -0.00113(15) 0.00015(12)
U2 0.01313(15) 0.01488(13) 0.0302(2) 0.00206(14) 0.00157(15) 0.00033(12)
Se1 0.0138(4) 0.0161(4) 0.0232(5) 0.0002(4) -0.0003(4) -0.0004(3)
Se2 0.0123(4) 0.0159(3) 0.0330(6) 0.0014(4) -0.0018(4) -0.0005(3)
Se3 0.0122(4) 0.0152(4) 0.0267(5) -0.0007(4) 0.0032(4) -0.0004(3)
O1 0.026(3) 0.024(3) 0.027(4) 0.001(3) -0.006(3) -0.002(3)
O2 0.027(4) 0.030(3) 0.015(4) -0.004(3) -0.004(3) 0.001(3)
O3 0.023(3) 0.020(3) 0.027(4) 0.005(3) 0.008(3) -0.003(2)
O4 0.033(4) 0.034(4) 0.030(5) -0.017(3) -0.003(4) -0.003(3)
O5 0.013(3) 0.030(3) 0.039(4) 0.010(3) -0.001(3) 0.002(3)
O6 0.016(3) 0.016(3) 0.049(5) 0.002(3) -0.009(3) 0.003(2)
O7 0.045(5) 0.045(4) 0.034(5) -0.007(4) 0.000(4) -0.002(4)
O8 0.016(3) 0.017(3) 0.051(5) 0.005(3) -0.009(3) 0.005(2)
O9 0.007(3) 0.018(3) 0.059(6) 0.002(3) -0.005(3) -0.002(2)
O10 0.013(3) 0.014(2) 0.059(5) 0.007(3) -0.004(4) -0.003(2)
O11 0.028(4) 0.027(3) 0.061(6) 0.022(3) -0.002(4) 0.000(3)
O12 0.019(4) 0.022(3) 0.041(5) 0.006(3) 0.002(3) -0.002(3)
O13 0.016(3) 0.021(3) 0.080(7) -0.010(4) 0.009(4) 0.001(3)
O14 0.021(4) 0.016(3) 0.076(7) -0.005(3) 0.017(4) 0.003(3)
O15 0.017(3) 0.037(3) 0.025(4) -0.005(3) 0.000(3) 0.000(3)
O16 0.013(3) 0.020(3) 0.037(4) 0.005(3) -0.001(3) -0.006(3)
O17 0.032(4) 0.036(3) 0.021(4) 0.007(3) 0.011(3) 0.004(3)
N1 0.082(10) 0.140(12) 0.022(6) 0.022(7) -0.004(7) -0.011(10)
C1 0.054(11) 0.32(3) 0.070(14) 0.061(19) 0.015(10) 0.051(18)
C2 0.16(2) 0.137(16) 0.093(18) 0.031(13) -0.068(18) -0.076(17)
N2 0.063(8) 0.047(5) 0.040(7) -0.012(5) -0.011(6) 0.019(5)
C3 0.050(10) 0.138(15) 0.108(18) -0.051(13) -0.013(11) 0.016(11)
C4 0.16(2) 0.059(8) 0.045(10) 0.004(8) -0.004(12) 0.008(11)

loop_
_atom_type_symbol
_atom_type_description
_atom_type_scat_dispersion_real
_atom_type_scat_dispersion_imag
_atom_type_scat_source
C C 0.0033 0.0016 'International Tables Vol C Tables 4.2.6.8 and 6.1.1.4'
H H 0.0000 0.0000 'International Tables Vol C Tables 4.2.6.8 and 6.1.1.4'
N N 0.0061 0.0033 'International Tables Vol C Tables 4.2.6.8 and 6.1.1.4'
O O 0.0106 0.0060 'International Tables Vol C Tables 4.2.6.8 and 6.1.1.4'
Se Se -0.0929 2.2259 'International Tables Vol C Tables 4.2.6.8 and 6.1.1.4'
U U -9.6767 9.6646 'International Tables Vol C Tables 4.2.6.8 and 6.1.1.4'

loop_
_geom_angle_atom_site_label_1
_geom_angle_atom_site_label_2
_geom_angle_atom_site_label_3
_geom_angle
_geom_angle_site_symmetry_1
_geom_angle_site_symmetry_3
O1 U1 O3 92.8(3) . .
O1 U1 O5 94.0(3) . 3_455
O1 U1 O8 88.0(2) . .
O1 U1 O9 89.1(3) . 3
O1 U1 O16 88.8(2) . 1_545
O2 U1 O1 179.8(3) . .
O2 U1 O3 87.0(3) . .
O2 U1 O5 86.2(3) . 3_455
O2 U1 O8 92.0(3) . .
O2 U1 O9 90.9(3) . 3
O2 U1 O16 91.3(2) . 1_545
O3 U1 O8 77.3(2) . .
O3 U1 O9 71.28(19) . 3
O3 U1 O16 139.0(2) . 1_545
O5 U1 O3 149.00(19) 3_455 .
O5 U1 O8 72.7(2) 3_455 .
O5 U1 O9 139.0(2) 3_455 3
O5 U1 O16 71.4(2) 3_455 1_545
O8 U1 O9 148.3(2) . 3
O8 U1 O16 143.7(2) . 1_545
O9 U1 O16 67.8(2) 3 1_545
O6 U2 O13 141.3(2) . .
O10 U2 O6 73.4(2) . .
O10 U2 O13 143.6(2) . .
O10 U2 O15 147.5(2) . 3_565
O11 U2 O6 86.4(3) . .
O11 U2 O10 87.4(3) . .
O11 U2 O13 85.3(3) . .
O11 U2 O14 94.1(3) . .
O11 U2 O15 95.6(3) . 3_565
O12 U2 O6 95.0(3) . .
O12 U2 O10 93.8(3) . .
O12 U2 O11 178.4(3) . .
O12 U2 O13 93.1(3) . .
O12 U2 O14 85.2(3) . .
O12 U2 O15 84.0(3) . 3_565
O14 U2 O6 147.4(2) . .
O14 U2 O10 74.1(2) . .
O14 U2 O13 70.9(2) . .
O14 U2 O15 137.6(2) . 3_565
O15 U2 O6 74.5(2) 3_565 .
O15 U2 O13 68.9(2) 3_565 .
O3 Se1 O5 109.9(3) . .
O3 Se1 O6 106.6(3) . .
O4 Se1 O3 113.7(3) . .
O4 Se1 O5 109.5(4) . .
O4 Se1 O6 109.5(4) . .
O5 Se1 O6 107.5(3) . .
O7 Se2 O8 112.3(3) . .
O7 Se2 O9 113.7(4) . .
O7 Se2 O10 112.2(4) . .
O9 Se2 O8 108.8(3) . .
O9 Se2 O10 102.5(3) . .
O10 Se2 O8 106.7(3) . .
O14 Se3 O16 105.5(3) . .
O15 Se3 O14 107.5(4) . .
O15 Se3 O16 109.4(3) . .
O17 Se3 O14 109.7(4) . .
O17 Se3 O15 113.7(3) . .
O17 Se3 O16 110.7(3) . .
Se1 O3 U1 134.0(4) . .
Se1 O5 U1 143.3(4) . 3
Se1 O6 U2 128.7(4) . .
Se2 O8 U1 137.1(4) . .
Se2 O9 U1 133.8(3) . 3_455
Se2 O10 U2 133.8(3) . .
U2 O13 H13A 113(6) . .
U2 O13 H13B 102(6) . .
H13A O13 H13B 133(7) . .
Se3 O14 U2 143.6(4) . .
Se3 O15 U2 134.0(4) . 3_465
Se3 O16 U1 132.5(3) . 1_565
H1A N1 H1B 107.7 . .
C1 N1 H1A 108.8 . .
C1 N1 H1B 108.8 . .
C1 N1 C2 114(2) . .
C2 N1 H1A 108.8 . .
C2 N1 H1B 108.8 . .
N1 C1 H1C 109.5 . .
N1 C1 H1D 109.5 . .
N1 C1 H1E 109.5 . .
H1C C1 H1D 109.5 . .
H1C C1 H1E 109.5 . .
H1D C1 H1E 109.5 . .
N1 C2 H2A 109.5 . .
N1 C2 H2B 109.5 . .
N1 C2 H2C 109.5 . .
H2A C2 H2B 109.5 . .
H2A C2 H2C 109.5 . .
H2B C2 H2C 109.5 . .
H2D N2 H2E 107.6 . .
C3 N2 H2D 108.7 . .
C3 N2 H2E 108.7 . .
C3 N2 C4 114.4(13) . .
C4 N2 H2D 108.7 . .
C4 N2 H2E 108.7 . .
N2 C3 H3A 109.5 . .
N2 C3 H3B 109.5 . .
N2 C3 H3C 109.5 . .
H3A C3 H3B 109.5 . .
H3A C3 H3C 109.5 . .
H3B C3 H3C 109.5 . .
N2 C4 H4A 109.5 . .
N2 C4 H4B 109.5 . .
N2 C4 H4C 109.5 . .
H4A C4 H4B 109.5 . .
H4A C4 H4C 109.5 . .
H4B C4 H4C 109.5 . .

loop_
_geom_bond_atom_site_label_1
_geom_bond_atom_site_label_2
_geom_bond_distance
_geom_bond_site_symmetry_2
U1 O1 1.757(7) .
U1 O2 1.757(6) .
U1 O3 2.365(6) .
U1 O5 2.358(6) 3_455
U1 O8 2.382(5) .
U1 O9 2.424(6) 3
U1 O16 2.433(5) 1_545
U2 O6 2.413(7) .
U2 O10 2.365(6) .
U2 O11 1.760(7) .
U2 O12 1.755(7) .
U2 O13 2.499(7) .
U2 O14 2.357(7) .
U2 O15 2.367(6) 3_565
Se1 O3 1.633(7) .
Se1 O4 1.605(7) .
Se1 O5 1.639(6) .
Se1 O6 1.661(6) .
Se2 O7 1.593(7) .
Se2 O8 1.654(6) .
Se2 O9 1.639(6) .
Se2 O10 1.654(5) .
Se3 O14 1.639(6) .
Se3 O15 1.637(6) .
Se3 O16 1.650(6) .
Se3 O17 1.614(6) .
O5 U1 2.358(6) 3
O9 U1 2.424(6) 3_455
O13 H13A 1.00(3) .
O13 H13B 1.00(2) .
O15 U2 2.367(6) 3_465
O16 U1 2.433(5) 1_565
N1 H1A 0.9700 .
N1 H1B 0.9700 .
N1 C1 1.43(2) .
N1 C2 1.48(2) .
C1 H1C 0.9600 .
C1 H1D 0.9600 .
C1 H1E 0.9600 .
C2 H2A 0.9600 .
C2 H2B 0.9600 .
C2 H2C 0.9600 .
N2 H2D 0.9700 .
N2 H2E 0.9700 .
N2 C3 1.476(19) .
N2 C4 1.515(17) .
C3 H3A 0.9600 .
C3 H3B 0.9600 .
C3 H3C 0.9600 .
C4 H4A 0.9600 .
C4 H4B 0.9600 .
C4 H4C 0.9600 .

loop_
_geom_torsion_atom_site_label_1
_geom_torsion_atom_site_label_2
_geom_torsion_atom_site_label_3
_geom_torsion_atom_site_label_4
_geom_torsion
_geom_torsion_site_symmetry_1
_geom_torsion_site_symmetry_2
_geom_torsion_site_symmetry_3
_geom_torsion_site_symmetry_4
O3 Se1 O5 U1 10.7(7) . . . 3
O3 Se1 O6 U2 34.2(5) . . . .
O4 Se1 O3 U1 -22.1(5) . . . .
O4 Se1 O5 U1 -114.9(6) . . . 3
O4 Se1 O6 U2 157.7(4) . . . .
O5 Se1 O3 U1 -145.2(4) . . . .
O5 Se1 O6 U2 -83.5(5) . . . .
O6 Se1 O3 U1 98.6(4) . . . .
O6 Se1 O5 U1 126.3(6) . . . 3
O7 Se2 O8 U1 1.0(6) . . . .
O7 Se2 O9 U1 34.5(6) . . . 3_455
O7 Se2 O10 U2 -89.2(6) . . . .
O8 Se2 O9 U1 -91.4(6) . . . 3_455
O8 Se2 O10 U2 34.1(6) . . . .
O9 Se2 O8 U1 127.7(4) . . . .
O9 Se2 O10 U2 148.5(5) . . . .
O10 Se2 O8 U1 -122.3(5) . . . .
O10 Se2 O9 U1 155.8(5) . . . 3_455
O14 Se3 O15 U2 97.9(5) . . . 3_465
O14 Se3 O16 U1 147.7(5) . . . 1_565
O15 Se3 O14 U2 74.1(8) . . . .
O15 Se3 O16 U1 32.2(6) . . . 1_565
O16 Se3 O14 U2 -42.6(8) . . . .
O16 Se3 O15 U2 -147.9(4) . . . 3_465
O17 Se3 O14 U2 -161.8(7) . . . .
O17 Se3 O15 U2 -23.7(5) . . . 3_465
O17 Se3 O16 U1 -93.8(5) . . . 1_565

_cod_database_fobs_code 1561815
